data_7005725
loop_
_publ_author_name
'D\'iez, Alvaro'
'Forni\'es, Juan'
'G\'omez, Julio'
'Lalinde, Elena'
'Mart\'in, Antonio'
'Moreno, M. Teresa'
'S\'anchez, Sergio'

_publ_section_title
;
 One-dimensional phosphinite platinum chains based on hydrogen bonding
 interactions and phosphinite tetranuclear platinum(II)-thallium(I)
 complexes.
;
_journal_issue 33
_journal_name_full 'Dalton transactions (Cambridge, England : 2003)'
_journal_page_first 3653
_journal_page_last 3660
_journal_paper_doi 10.1039/b704852a
_journal_year 2007
_chemical_formula_sum 'C45 H38 F5 O4 P3 Pt'
_chemical_formula_weight 1025.75
_space_group_IT_number 14
_symmetry_cell_setting monoclinic
_symmetry_space_group_name_Hall '-P 2ybc'
_symmetry_space_group_name_H-M 'P 1 21/c 1'
_atom_sites_solution_hydrogens geom
_atom_sites_solution_primary direct
_atom_sites_solution_secondary difmap
_cell_angle_alpha 90.00
_cell_angle_beta 97.102(12)
_cell_angle_gamma 90.00
_cell_formula_units_Z 4
_cell_length_a 12.5500(7)
_cell_length_b 13.5977(7)
_cell_length_c 24.6710(15)
_cell_measurement_reflns_used 25
_cell_measurement_temperature 150(2)
_cell_measurement_theta_max 15.9
_cell_measurement_theta_min 7.2
_cell_volume 4177.8(4)
_computing_structure_refinement 'SHELXL-97 (Sheldrick, 1997)'
_computing_structure_solution 'SHELXS-97 (Sheldrick, 1990)'
_diffrn_ambient_temperature 150(2)
_diffrn_measured_fraction_theta_full 0.997
_diffrn_measured_fraction_theta_max 0.997
_diffrn_radiation_monochromator graphite
_diffrn_radiation_source 'fine-focus sealed tube'
_diffrn_radiation_type MoK\a
_diffrn_radiation_wavelength 0.71073
_diffrn_reflns_av_R_equivalents 0.0416
_diffrn_reflns_av_sigmaI/netI 0.0405
_diffrn_reflns_limit_h_max 14
_diffrn_reflns_limit_h_min 0
_diffrn_reflns_limit_k_max 16
_diffrn_reflns_limit_k_min 0
_diffrn_reflns_limit_l_max 29
_diffrn_reflns_limit_l_min -29
_diffrn_reflns_number 7660
_diffrn_reflns_theta_full 24.97
_diffrn_reflns_theta_max 24.97
_diffrn_reflns_theta_min 2.18
_exptl_absorpt_coefficient_mu 3.539
_exptl_absorpt_correction_T_max 0.5380
_exptl_absorpt_correction_T_min 0.3318
_exptl_absorpt_correction_type psi-scan
_exptl_crystal_density_diffrn 1.631
_exptl_crystal_density_method 'not measured'
_exptl_crystal_F_000 2032
_exptl_crystal_size_max 0.40
_exptl_crystal_size_mid 0.30
_exptl_crystal_size_min 0.20
_refine_diff_density_max 1.027
_refine_diff_density_min -0.998
_refine_diff_density_rms 0.120
_refine_ls_extinction_method none
_refine_ls_goodness_of_fit_ref 1.050
_refine_ls_hydrogen_treatment mixed
_refine_ls_matrix_type full
_refine_ls_number_parameters 561
_refine_ls_number_reflns 7301
_refine_ls_number_restraints 0
_refine_ls_restrained_S_all 1.050
_refine_ls_R_factor_all 0.0543
_refine_ls_R_factor_gt 0.0327
_refine_ls_shift/su_max 0.001
_refine_ls_shift/su_mean 0.000
_refine_ls_structure_factor_coef Fsqd
_refine_ls_weighting_details 'calc w=1/[\s^2^(Fo^2^)+(0.0600P)^2^+0.0000P] where P=(Fo^2^+2Fc^2^)/3'
_refine_ls_weighting_scheme calc
_refine_ls_wR_factor_gt 0.0848
_refine_ls_wR_factor_ref 0.0982
_reflns_number_gt 6019
_reflns_number_total 7301
_reflns_threshold_expression >2sigma(I)
_cod_data_source_file b704852a.txt
_cod_data_source_block complex1.Me2CO
_cod_original_sg_symbol_H-M P2(1)/c
_cod_database_code 7005725

loop_
_symmetry_equiv_pos_as_xyz
'x, y, z'
'-x, y+1/2, -z+1/2'
'-x, -y, -z'
'x, -y-1/2, z-1/2'

loop_
_atom_site_label
_atom_site_type_symbol
_atom_site_fract_x
_atom_site_fract_y
_atom_site_fract_z
_atom_site_U_iso_or_equiv
_atom_site_adp_type
_atom_site_occupancy
_atom_site_symmetry_multiplicity
_atom_site_calc_flag
_atom_site_refinement_flags
_atom_site_disorder_assembly
_atom_site_disorder_group
Pt Pt 0.805325(15) 0.734981(15) 0.184830(8) 0.02304(9) Uani 1 1 d . . .
P1 P 0.68114(11) 0.61965(11) 0.20507(6) 0.0269(3) Uani 1 1 d . . .
P2 P 0.92488(11) 0.67465(10) 0.25582(6) 0.0244(3) Uani 1 1 d . . .
P3 P 0.91828(11) 0.86228(11) 0.16848(6) 0.0253(3) Uani 1 1 d . . .
O1 O 0.7300(3) 0.5171(3) 0.22429(18) 0.0363(10) Uani 1 1 d . . .
O2 O 0.9156(3) 0.5611(3) 0.26168(16) 0.0294(9) Uani 1 1 d . . .
O3 O 0.9536(3) 0.9175(3) 0.22396(16) 0.0290(9) Uani 1 1 d . . .
F1 F 0.7743(3) 0.6554(3) 0.06358(15) 0.0466(9) Uani 1 1 d . . .
F2 F 0.6386(3) 0.6976(3) -0.02585(15) 0.0544(10) Uani 1 1 d . . .
F3 F 0.4854(3) 0.8371(4) -0.02167(16) 0.0669(13) Uani 1 1 d . . .
F4 F 0.4720(3) 0.9365(3) 0.07215(16) 0.0570(11) Uani 1 1 d . . .
F5 F 0.6084(3) 0.8994(3) 0.16121(14) 0.0408(8) Uani 1 1 d . . .
C1 C 0.6978(4) 0.7752(4) 0.1166(2) 0.0268(12) Uani 1 1 d . . .
C2 C 0.7007(5) 0.7279(4) 0.0677(2) 0.0351(14) Uani 1 1 d . . .
C3 C 0.6321(5) 0.7472(5) 0.0210(3) 0.0404(16) Uani 1 1 d . . .
C4 C 0.5541(5) 0.8180(5) 0.0221(3) 0.0440(16) Uani 1 1 d . . .
C5 C 0.5483(5) 0.8676(5) 0.0703(2) 0.0366(14) Uani 1 1 d . . .
C6 C 0.6206(5) 0.8459(4) 0.1162(2) 0.0328(13) Uani 1 1 d . . .
C7 C 0.6091(4) 0.6645(4) 0.2597(2) 0.0302(13) Uani 1 1 d . . .
C8 C 0.5745(5) 0.5991(5) 0.2972(3) 0.0500(18) Uani 1 1 d . . .
H8A H 0.5846 0.5304 0.2931 0.060 Uiso 1 1 calc R . .
C9 C 0.5259(6) 0.6339(6) 0.3402(3) 0.0519(19) Uani 1 1 d . . .
H9A H 0.5021 0.5888 0.3655 0.062 Uiso 1 1 calc R . .
C10 C 0.5112(5) 0.7319(5) 0.3472(3) 0.0441(17) Uani 1 1 d . . .
H10A H 0.4785 0.7548 0.3775 0.053 Uiso 1 1 calc R . .
C11 C 0.5437(5) 0.7984(5) 0.3103(3) 0.0385(15) Uani 1 1 d . . .
H11A H 0.5314 0.8668 0.3143 0.046 Uiso 1 1 calc R . .
C12 C 0.5944(5) 0.7641(4) 0.2672(2) 0.0334(14) Uani 1 1 d . . .
H12A H 0.6194 0.8096 0.2425 0.040 Uiso 1 1 calc R . .
C13 C 0.5785(4) 0.5834(4) 0.1513(2) 0.0283(12) Uani 1 1 d . . .
C14 C 0.5993(5) 0.5051(5) 0.1174(2) 0.0365(14) Uani 1 1 d . . .
H14A H 0.6666 0.4724 0.1235 0.044 Uiso 1 1 calc R . .
C15 C 0.5251(5) 0.4745(5) 0.0757(3) 0.0409(15) Uani 1 1 d . . .
H15A H 0.5412 0.4217 0.0529 0.049 Uiso 1 1 calc R . .
C16 C 0.4266(5) 0.5204(5) 0.0669(3) 0.0442(16) Uani 1 1 d . . .
H16A H 0.3749 0.4993 0.0379 0.053 Uiso 1 1 calc R . .
C17 C 0.4029(5) 0.5972(5) 0.1002(3) 0.0490(18) Uani 1 1 d . . .
H17A H 0.3343 0.6277 0.0946 0.059 Uiso 1 1 calc R . .
C18 C 0.4787(5) 0.6294(5) 0.1416(3) 0.0405(15) Uani 1 1 d . . .
H18A H 0.4628 0.6834 0.1637 0.049 Uiso 1 1 calc R . .
C19 C 0.9067(4) 0.7268(4) 0.3219(2) 0.0301(13) Uani 1 1 d . . .
C20 C 0.9498(5) 0.6785(6) 0.3687(3) 0.0465(17) Uani 1 1 d . . .
H20A H 0.9921 0.6211 0.3663 0.056 Uiso 1 1 calc R . .
C21 C 0.9309(6) 0.7144(7) 0.4194(3) 0.066(2) Uani 1 1 d . . .
H21A H 0.9621 0.6821 0.4517 0.080 Uiso 1 1 calc R . .
C22 C 0.8682(6) 0.7952(7) 0.4236(3) 0.065(2) Uani 1 1 d . . .
H22A H 0.8542 0.8175 0.4585 0.078 Uiso 1 1 calc R . .
C23 C 0.8257(6) 0.8440(7) 0.3778(3) 0.066(3) Uani 1 1 d . . .
H23A H 0.7827 0.9007 0.3810 0.079 Uiso 1 1 calc R . .
C24 C 0.8447(5) 0.8114(5) 0.3259(3) 0.0456(17) Uani 1 1 d . . .
H24A H 0.8160 0.8463 0.2940 0.055 Uiso 1 1 calc R . .
C25 C 1.0675(4) 0.6907(4) 0.2498(2) 0.0264(12) Uani 1 1 d . . .
C26 C 1.1276(5) 0.7657(4) 0.2763(2) 0.0307(13) Uani 1 1 d . . .
H26A H 1.0945 0.8123 0.2975 0.037 Uiso 1 1 calc R . .
C27 C 1.2362(5) 0.7725(4) 0.2718(3) 0.0350(14) Uani 1 1 d . . .
H27A H 1.2776 0.8240 0.2900 0.042 Uiso 1 1 calc R . .
C28 C 1.2845(5) 0.7049(5) 0.2410(3) 0.0422(16) Uani 1 1 d . . .
H28A H 1.3593 0.7094 0.2386 0.051 Uiso 1 1 calc R . .
C29 C 1.2250(5) 0.6309(5) 0.2137(3) 0.0420(16) Uani 1 1 d . . .
H29A H 1.2584 0.5847 0.1924 0.050 Uiso 1 1 calc R . .
C30 C 1.1152(5) 0.6244(4) 0.2177(2) 0.0337(13) Uani 1 1 d . . .
H30A H 1.0732 0.5745 0.1984 0.040 Uiso 1 1 calc R . .
C31 C 1.0368(4) 0.8310(4) 0.1371(3) 0.0336(14) Uani 1 1 d . . .
C32 C 1.1261(5) 0.8903(5) 0.1439(3) 0.0420(16) Uani 1 1 d . . .
H32A H 1.1294 0.9441 0.1686 0.050 Uiso 1 1 calc R . .
C33 C 1.2119(5) 0.8718(6) 0.1144(3) 0.0532(19) Uani 1 1 d . . .
H33A H 1.2729 0.9138 0.1184 0.064 Uiso 1 1 calc R . .
C34 C 1.2082(6) 0.7933(6) 0.0800(3) 0.056(2) Uani 1 1 d . . .
H34A H 1.2677 0.7798 0.0608 0.067 Uiso 1 1 calc R . .
C35 C 1.1198(7) 0.7335(6) 0.0727(3) 0.060(2) Uani 1 1 d . . .
H35A H 1.1172 0.6796 0.0481 0.072 Uiso 1 1 calc R . .
C36 C 1.0343(6) 0.7523(5) 0.1015(3) 0.0473(17) Uani 1 1 d . . .
H36A H 0.9731 0.7106 0.0967 0.057 Uiso 1 1 calc R . .
C37 C 0.8573(4) 0.9559(5) 0.1214(2) 0.0331(13) Uani 1 1 d . . .
C38 C 0.8646(6) 0.9509(6) 0.0662(3) 0.056(2) Uani 1 1 d . . .
H38A H 0.9044 0.8995 0.0521 0.067 Uiso 1 1 calc R . .
C39 C 0.8146(7) 1.0197(9) 0.0318(3) 0.094(4) Uani 1 1 d . . .
H39A H 0.8194 1.0159 -0.0063 0.113 Uiso 1 1 calc R . .
C40 C 0.7572(7) 1.0946(8) 0.0520(4) 0.088(4) Uani 1 1 d . . .
H40A H 0.7237 1.1429 0.0278 0.106 Uiso 1 1 calc R . .
C41 C 0.7479(5) 1.1000(6) 0.1067(4) 0.062(2) Uani 1 1 d . . .
H41A H 0.7077 1.1514 0.1205 0.074 Uiso 1 1 calc R . .
C42 C 0.7973(4) 1.0305(4) 0.1409(3) 0.0353(14) Uani 1 1 d . . .
H42A H 0.7904 1.0333 0.1788 0.042 Uiso 1 1 calc R . .
C43 C 0.8474(6) 0.4331(5) 0.0540(3) 0.0426(16) Uani 1 1 d . . .
O4 O 0.8405(10) 0.4724(7) 0.0117(4) 0.069(3) Uani 0.60 1 d P A 1
C44 C 0.7916(13) 0.3415(11) 0.0631(8) 0.074(4) Uani 0.60 1 d P A 1
H44A H 0.7722 0.3406 0.1003 0.110 Uiso 0.60 1 calc PR A 1
H44B H 0.8387 0.2857 0.0580 0.110 Uiso 0.60 1 calc PR A 1
H44C H 0.7264 0.3368 0.0369 0.110 Uiso 0.60 1 calc PR A 1
C45 C 0.9187(12) 0.4727(13) 0.1046(7) 0.050(4) Uani 0.60 1 d P A 1
H45A H 0.8734 0.4955 0.1316 0.075 Uiso 0.60 1 calc PR A 1
H45B H 0.9622 0.5276 0.0938 0.075 Uiso 0.60 1 calc PR A 1
H45C H 0.9661 0.4202 0.1205 0.075 Uiso 0.60 1 calc PR A 1
O4' O 0.7675(11) 0.3884(11) 0.0314(6) 0.057(4) Uani 0.40 1 d P A 2
C44' C 0.8785(19) 0.437(3) 0.1119(11) 0.100(15) Uani 0.40 1 d P A 2
H44D H 0.8201 0.4113 0.1308 0.151 Uiso 0.40 1 calc PR A 2
H44E H 0.8938 0.5051 0.1231 0.151 Uiso 0.40 1 calc PR A 2
H44F H 0.9430 0.3967 0.1213 0.151 Uiso 0.40 1 calc PR A 2
C45' C 0.9150(16) 0.4884(16) 0.0163(8) 0.050(5) Uani 0.40 1 d P A 2
H45D H 0.8783 0.4872 -0.0211 0.075 Uiso 0.40 1 calc PR A 2
H45E H 0.9853 0.4566 0.0173 0.075 Uiso 0.40 1 calc PR A 2
H45F H 0.9247 0.5567 0.0286 0.075 Uiso 0.40 1 calc PR A 2
H1 H 0.815(6) 0.533(6) 0.245(3) 0.070(18) Uiso 1 1 d . . .
H2 H 0.995(6) 0.962(6) 0.227(3) 0.070(18) Uiso 1 1 d . . .

loop_
_atom_site_aniso_label
_atom_site_aniso_U_11
_atom_site_aniso_U_22
_atom_site_aniso_U_33
_atom_site_aniso_U_23
_atom_site_aniso_U_13
_atom_site_aniso_U_12
Pt 0.01940(12) 0.02291(13) 0.02656(13) -0.00431(9) 0.00187(8) 0.00185(8)
P1 0.0215(7) 0.0252(8) 0.0331(8) -0.0041(6) 0.0005(6) 0.0004(6)
P2 0.0207(7) 0.0248(8) 0.0275(7) -0.0046(6) 0.0026(6) 0.0003(6)
P3 0.0215(7) 0.0264(8) 0.0283(7) -0.0012(6) 0.0041(6) 0.0015(6)
O1 0.024(2) 0.025(2) 0.057(3) 0.0015(19) -0.0059(19) 0.0002(17)
O2 0.0204(19) 0.029(2) 0.038(2) -0.0008(17) -0.0027(16) -0.0012(16)
O3 0.028(2) 0.024(2) 0.035(2) -0.0024(17) 0.0055(17) -0.0031(17)
F1 0.046(2) 0.046(2) 0.047(2) -0.0145(18) 0.0017(17) 0.0144(18)
F2 0.050(2) 0.073(3) 0.037(2) -0.018(2) -0.0054(18) 0.003(2)
F3 0.054(3) 0.099(4) 0.042(2) -0.003(2) -0.0172(19) 0.028(2)
F4 0.044(2) 0.067(3) 0.056(2) 0.000(2) -0.0069(19) 0.026(2)
F5 0.040(2) 0.044(2) 0.040(2) -0.0085(16) 0.0068(16) 0.0112(16)
C1 0.021(3) 0.032(3) 0.026(3) 0.003(2) -0.004(2) 0.001(2)
C2 0.029(3) 0.034(3) 0.042(4) -0.008(3) 0.002(3) 0.002(3)
C3 0.035(3) 0.055(4) 0.030(3) -0.013(3) -0.001(3) -0.007(3)
C4 0.030(3) 0.058(5) 0.041(4) -0.002(3) -0.008(3) 0.002(3)
C5 0.032(3) 0.041(4) 0.036(3) 0.004(3) 0.001(3) 0.010(3)
C6 0.033(3) 0.033(3) 0.034(3) -0.004(3) 0.008(3) -0.005(3)
C7 0.022(3) 0.041(4) 0.026(3) -0.003(2) -0.004(2) 0.002(2)
C8 0.049(4) 0.046(4) 0.058(4) 0.009(3) 0.019(3) 0.000(3)
C9 0.063(5) 0.062(5) 0.034(4) 0.019(3) 0.020(3) 0.008(4)
C10 0.036(4) 0.065(5) 0.032(3) -0.007(3) 0.008(3) -0.004(3)
C11 0.033(3) 0.043(4) 0.041(4) -0.011(3) 0.011(3) -0.006(3)
C12 0.038(3) 0.035(3) 0.028(3) -0.002(2) 0.008(3) -0.010(3)
C13 0.021(3) 0.029(3) 0.035(3) -0.001(2) 0.004(2) -0.001(2)
C14 0.026(3) 0.047(4) 0.036(3) -0.010(3) 0.004(3) 0.002(3)
C15 0.039(4) 0.043(4) 0.040(4) -0.013(3) 0.002(3) -0.001(3)
C16 0.039(4) 0.052(4) 0.037(4) -0.007(3) -0.009(3) -0.002(3)
C17 0.022(3) 0.060(5) 0.062(5) -0.007(4) -0.007(3) 0.010(3)
C18 0.029(3) 0.044(4) 0.048(4) -0.010(3) 0.003(3) 0.007(3)
C19 0.021(3) 0.040(3) 0.030(3) -0.013(3) 0.001(2) -0.008(2)
C20 0.041(4) 0.068(5) 0.032(3) -0.005(3) 0.009(3) -0.006(3)
C21 0.052(5) 0.110(7) 0.037(4) -0.012(4) 0.006(3) -0.008(5)
C22 0.043(4) 0.117(7) 0.038(4) -0.039(5) 0.018(3) -0.015(5)
C23 0.039(4) 0.093(7) 0.068(6) -0.049(5) 0.011(4) 0.004(4)
C24 0.030(3) 0.056(4) 0.051(4) -0.023(3) 0.006(3) 0.004(3)
C25 0.023(3) 0.026(3) 0.029(3) -0.001(2) 0.000(2) 0.002(2)
C26 0.028(3) 0.032(3) 0.031(3) -0.002(2) -0.001(2) 0.002(2)
C27 0.029(3) 0.034(3) 0.042(4) 0.000(3) 0.002(3) -0.002(3)
C28 0.019(3) 0.050(4) 0.059(4) 0.003(3) 0.011(3) 0.000(3)
C29 0.027(3) 0.055(4) 0.045(4) -0.002(3) 0.012(3) 0.011(3)
C30 0.033(3) 0.034(3) 0.034(3) -0.001(3) 0.004(3) 0.004(3)
C31 0.024(3) 0.032(3) 0.046(4) -0.003(3) 0.010(3) 0.007(2)
C32 0.031(3) 0.040(4) 0.058(4) 0.001(3) 0.017(3) 0.003(3)
C33 0.039(4) 0.070(5) 0.056(4) 0.015(4) 0.026(3) 0.010(4)
C34 0.055(5) 0.076(5) 0.043(4) 0.022(4) 0.026(3) 0.036(4)
C35 0.064(5) 0.075(6) 0.045(4) -0.012(4) 0.018(4) 0.025(4)
C36 0.046(4) 0.051(4) 0.046(4) -0.013(3) 0.007(3) 0.005(3)
C37 0.024(3) 0.040(4) 0.035(3) 0.008(3) 0.001(2) 0.005(3)
C38 0.046(4) 0.088(6) 0.037(4) 0.013(4) 0.012(3) 0.029(4)
C39 0.086(7) 0.157(10) 0.044(5) 0.045(6) 0.024(5) 0.065(7)
C40 0.066(6) 0.134(9) 0.069(6) 0.067(6) 0.025(5) 0.062(6)
C41 0.036(4) 0.064(5) 0.088(6) 0.034(4) 0.019(4) 0.028(4)
C42 0.028(3) 0.037(4) 0.041(3) 0.009(3) 0.004(3) 0.006(3)
C43 0.040(4) 0.038(4) 0.051(4) 0.003(3) 0.011(3) 0.016(3)
O4 0.108(9) 0.051(6) 0.051(6) -0.007(5) 0.019(7) 0.015(7)
C44 0.065(10) 0.051(9) 0.107(14) -0.009(9) 0.023(10) -0.007(8)
C45 0.042(10) 0.061(9) 0.047(9) -0.006(7) 0.005(7) 0.013(7)
O4' 0.055(9) 0.049(9) 0.067(9) -0.002(7) 0.010(7) 0.019(7)
C44' 0.032(15) 0.21(4) 0.064(15) 0.07(2) 0.013(12) 0.063(19)
C45' 0.053(12) 0.052(12) 0.048(11) -0.002(9) 0.016(11) 0.004(10)

loop_
_atom_type_symbol
_atom_type_description
_atom_type_scat_dispersion_real
_atom_type_scat_dispersion_imag
_atom_type_scat_source
C C 0.0033 0.0016 'International Tables Vol C Tables 4.2.6.8 and 6.1.1.4'
H H 0.0000 0.0000 'International Tables Vol C Tables 4.2.6.8 and 6.1.1.4'
O O 0.0106 0.0060 'International Tables Vol C Tables 4.2.6.8 and 6.1.1.4'
F F 0.0171 0.0103 'International Tables Vol C Tables 4.2.6.8 and 6.1.1.4'
P P 0.1023 0.0942 'International Tables Vol C Tables 4.2.6.8 and 6.1.1.4'
Pt Pt -1.7033 8.3905 'International Tables Vol C Tables 4.2.6.8 and 6.1.1.4'

loop_
_geom_angle_atom_site_label_1
_geom_angle_atom_site_label_2
_geom_angle_atom_site_label_3
_geom_angle
_geom_angle_site_symmetry_1
_geom_angle_site_symmetry_3
_geom_angle_publ_flag
C1 Pt P3 90.69(16) . . ?
C1 Pt P1 88.07(16) . . ?
P3 Pt P1 173.97(5) . . ?
C1 Pt P2 174.02(16) . . ?
P3 Pt P2 92.49(5) . . ?
P1 Pt P2 89.27(5) . . ?
O1 P1 C13 101.3(2) . . ?
O1 P1 C7 106.5(3) . . ?
C13 P1 C7 105.2(2) . . ?
O1 P1 Pt 114.77(16) . . ?
C13 P1 Pt 117.85(19) . . ?
C7 P1 Pt 110.1(2) . . ?
O2 P2 C19 106.5(3) . . ?
O2 P2 C25 102.2(2) . . ?
C19 P2 C25 105.1(2) . . ?
O2 P2 Pt 111.92(15) . . ?
C19 P2 Pt 113.5(2) . . ?
C25 P2 Pt 116.49(18) . . ?
O3 P3 C31 109.0(3) . . ?
O3 P3 C37 105.7(3) . . ?
C31 P3 C37 101.2(3) . . ?
O3 P3 Pt 108.61(16) . . ?
C31 P3 Pt 117.0(2) . . ?
C37 P3 Pt 114.6(2) . . ?
P1 O1 H1 106(4) . . ?
P2 O2 H1 109(3) . . ?
P3 O3 H2 124(6) . . ?
C6 C1 C2 114.9(5) . . ?
C6 C1 Pt 125.2(4) . . ?
C2 C1 Pt 119.9(4) . . ?
F1 C2 C1 119.8(5) . . ?
F1 C2 C3 115.8(5) . . ?
C1 C2 C3 124.4(6) . . ?
F2 C3 C4 119.0(6) . . ?
F2 C3 C2 121.6(6) . . ?
C4 C3 C2 119.4(6) . . ?
F3 C4 C5 120.7(6) . . ?
F3 C4 C3 121.0(6) . . ?
C5 C4 C3 118.3(6) . . ?
F4 C5 C4 119.1(5) . . ?
F4 C5 C6 120.9(5) . . ?
C4 C5 C6 120.0(6) . . ?
F5 C6 C1 121.7(5) . . ?
F5 C6 C5 115.2(5) . . ?
C1 C6 C5 123.1(5) . . ?
C12 C7 C8 118.6(6) . . ?
C12 C7 P1 121.0(4) . . ?
C8 C7 P1 120.2(5) . . ?
C9 C8 C7 119.9(7) . . ?
C9 C8 H8A 120.0 . . ?
C7 C8 H8A 120.0 . . ?
C10 C9 C8 121.1(6) . . ?
C10 C9 H9A 119.5 . . ?
C8 C9 H9A 119.5 . . ?
C9 C10 C11 120.2(6) . . ?
C9 C10 H10A 119.9 . . ?
C11 C10 H10A 119.9 . . ?
C10 C11 C12 119.1(6) . . ?
C10 C11 H11A 120.4 . . ?
C12 C11 H11A 120.4 . . ?
C7 C12 C11 121.0(6) . . ?
C7 C12 H12A 119.5 . . ?
C11 C12 H12A 119.5 . . ?
C18 C13 C14 118.0(5) . . ?
C18 C13 P1 123.3(5) . . ?
C14 C13 P1 118.7(4) . . ?
C15 C14 C13 121.5(6) . . ?
C15 C14 H14A 119.3 . . ?
C13 C14 H14A 119.3 . . ?
C14 C15 C16 119.8(6) . . ?
C14 C15 H15A 120.1 . . ?
C16 C15 H15A 120.1 . . ?
C15 C16 C17 120.2(6) . . ?
C15 C16 H16A 119.9 . . ?
C17 C16 H16A 119.9 . . ?
C18 C17 C16 120.0(6) . . ?
C18 C17 H17A 120.0 . . ?
C16 C17 H17A 120.0 . . ?
C17 C18 C13 120.5(6) . . ?
C17 C18 H18A 119.7 . . ?
C13 C18 H18A 119.7 . . ?
C20 C19 C24 119.7(6) . . ?
C20 C19 P2 119.1(5) . . ?
C24 C19 P2 121.2(5) . . ?
C19 C20 C21 119.6(7) . . ?
C19 C20 H20A 120.2 . . ?
C21 C20 H20A 120.2 . . ?
C22 C21 C20 121.1(8) . . ?
C22 C21 H21A 119.5 . . ?
C20 C21 H21A 119.5 . . ?
C23 C22 C21 120.0(7) . . ?
C23 C22 H22A 120.0 . . ?
C21 C22 H22A 120.0 . . ?
C22 C23 C24 120.7(8) . . ?
C22 C23 H23A 119.7 . . ?
C24 C23 H23A 119.7 . . ?
C19 C24 C23 118.9(7) . . ?
C19 C24 H24A 120.5 . . ?
C23 C24 H24A 120.5 . . ?
C26 C25 C30 120.1(5) . . ?
C26 C25 P2 122.1(4) . . ?
C30 C25 P2 117.8(4) . . ?
C25 C26 C27 119.8(5) . . ?
C25 C26 H26A 120.1 . . ?
C27 C26 H26A 120.1 . . ?
C28 C27 C26 120.2(6) . . ?
C28 C27 H27A 119.9 . . ?
C26 C27 H27A 119.9 . . ?
C29 C28 C27 120.5(5) . . ?
C29 C28 H28A 119.8 . . ?
C27 C28 H28A 119.8 . . ?
C28 C29 C30 119.4(6) . . ?
C28 C29 H29A 120.3 . . ?
C30 C29 H29A 120.3 . . ?
C25 C30 C29 120.0(6) . . ?
C25 C30 H30A 120.0 . . ?
C29 C30 H30A 120.0 . . ?
C32 C31 C36 119.0(6) . . ?
C32 C31 P3 120.8(5) . . ?
C36 C31 P3 119.9(5) . . ?
C31 C32 C33 120.1(7) . . ?
C31 C32 H32A 119.9 . . ?
C33 C32 H32A 119.9 . . ?
C34 C33 C32 119.9(7) . . ?
C34 C33 H33A 120.1 . . ?
C32 C33 H33A 120.1 . . ?
C33 C34 C35 120.7(6) . . ?
C33 C34 H34A 119.6 . . ?
C35 C34 H34A 119.6 . . ?
C34 C35 C36 119.4(7) . . ?
C34 C35 H35A 120.3 . . ?
C36 C35 H35A 120.3 . . ?
C35 C36 C31 120.8(7) . . ?
C35 C36 H36A 119.6 . . ?
C31 C36 H36A 119.6 . . ?
C38 C37 C42 119.0(6) . . ?
C38 C37 P3 121.4(5) . . ?
C42 C37 P3 119.5(4) . . ?
C39 C38 C37 120.0(7) . . ?
C39 C38 H38A 120.0 . . ?
C37 C38 H38A 120.0 . . ?
C38 C39 C40 120.2(7) . . ?
C38 C39 H39A 119.9 . . ?
C40 C39 H39A 119.9 . . ?
C41 C40 C39 120.6(7) . . ?
C41 C40 H40A 119.7 . . ?
C39 C40 H40A 119.7 . . ?
C42 C41 C40 119.0(7) . . ?
C42 C41 H41A 120.5 . . ?
C40 C41 H41A 120.5 . . ?
C41 C42 C37 121.1(6) . . ?
C41 C42 H42A 119.4 . . ?
C37 C42 H42A 119.4 . . ?
O4 C43 O4' 81.7(11) . . ?
O4 C43 C44' 148.9(18) . . ?
O4' C43 C44' 124.7(15) . . ?
O4 C43 C44 122.9(12) . . ?
O4' C43 C44 43.6(9) . . ?
C44' C43 C44 87.4(16) . . ?
O4 C43 C45 122.4(10) . . ?
O4' C43 C45 152.9(11) . . ?
C44' C43 C45 28.5(13) . . ?
C44 C43 C45 114.6(11) . . ?
O4 C43 C45' 38.4(9) . . ?
O4' C43 C45' 116.3(13) . . ?
C44' C43 C45' 119.0(15) . . ?
C44 C43 C45' 145.4(12) . . ?
C45 C43 C45' 90.6(11) . . ?
C43 C44 H44A 109.5 . . ?
C43 C44 H44B 109.5 . . ?
C43 C44 H44C 109.5 . . ?
C43 C45 H45A 109.5 . . ?
C43 C45 H45B 109.5 . . ?
C43 C45 H45C 109.5 . . ?
C43 C44' H44D 109.5 . . ?
C43 C44' H44E 109.5 . . ?
H44D C44' H44E 109.5 . . ?
C43 C44' H44F 109.5 . . ?
H44D C44' H44F 109.5 . . ?
H44E C44' H44F 109.5 . . ?
C43 C45' H45D 109.5 . . ?
C43 C45' H45E 109.5 . . ?
H45D C45' H45E 109.5 . . ?
C43 C45' H45F 109.5 . . ?
H45D C45' H45F 109.5 . . ?
H45E C45' H45F 109.5 . . ?

loop_
_geom_bond_atom_site_label_1
_geom_bond_atom_site_label_2
_geom_bond_distance
_geom_bond_site_symmetry_2
_geom_bond_publ_flag
Pt C1 2.095(5) . ?
Pt P3 2.3043(14) . ?
Pt P1 2.3087(15) . ?
Pt P2 2.3113(14) . ?
P1 O1 1.572(4) . ?
P1 C13 1.800(6) . ?
P1 C7 1.819(6) . ?
P2 O2 1.557(4) . ?
P2 C19 1.817(6) . ?
P2 C25 1.828(5) . ?
P3 O3 1.576(4) . ?
P3 C31 1.809(6) . ?
P3 C37 1.826(6) . ?
O1 H1 1.14(8) . ?
O2 H1 1.34(8) . ?
O3 H2 0.80(8) . ?
F1 C2 1.363(7) . ?
F2 C3 1.350(7) . ?
F3 C4 1.322(7) . ?
F4 C5 1.345(7) . ?
F5 C6 1.351(6) . ?
C1 C6 1.364(8) . ?
C1 C2 1.372(8) . ?
C2 C3 1.375(9) . ?
C3 C4 1.375(9) . ?
C4 C5 1.375(9) . ?
C5 C6 1.394(8) . ?
C7 C12 1.382(8) . ?
C7 C8 1.391(9) . ?
C8 C9 1.372(9) . ?
C8 H8A 0.9500 . ?
C9 C10 1.359(10) . ?
C9 H9A 0.9500 . ?
C10 C11 1.380(9) . ?
C10 H10A 0.9500 . ?
C11 C12 1.384(8) . ?
C11 H11A 0.9500 . ?
C12 H12A 0.9500 . ?
C13 C18 1.394(8) . ?
C13 C14 1.398(8) . ?
C14 C15 1.364(8) . ?
C14 H14A 0.9500 . ?
C15 C16 1.377(9) . ?
C15 H15A 0.9500 . ?
C16 C17 1.384(9) . ?
C16 H16A 0.9500 . ?
C17 C18 1.378(9) . ?
C17 H17A 0.9500 . ?
C18 H18A 0.9500 . ?
C19 C20 1.380(9) . ?
C19 C24 1.400(9) . ?
C20 C21 1.390(10) . ?
C20 H20A 0.9500 . ?
C21 C22 1.362(12) . ?
C21 H21A 0.9500 . ?
C22 C23 1.363(12) . ?
C22 H22A 0.9500 . ?
C23 C24 1.402(9) . ?
C23 H23A 0.9500 . ?
C24 H24A 0.9500 . ?
C25 C26 1.383(8) . ?
C25 C30 1.383(8) . ?
C26 C27 1.383(8) . ?
C26 H26A 0.9500 . ?
C27 C28 1.380(9) . ?
C27 H27A 0.9500 . ?
C28 C29 1.378(9) . ?
C28 H28A 0.9500 . ?
C29 C30 1.397(8) . ?
C29 H29A 0.9500 . ?
C30 H30A 0.9500 . ?
C31 C32 1.375(8) . ?
C31 C36 1.383(9) . ?
C32 C33 1.394(8) . ?
C32 H32A 0.9500 . ?
C33 C34 1.362(11) . ?
C33 H33A 0.9500 . ?
C34 C35 1.370(12) . ?
C34 H34A 0.9500 . ?
C35 C36 1.381(10) . ?
C35 H35A 0.9500 . ?
C36 H36A 0.9500 . ?
C37 C38 1.379(9) . ?
C37 C42 1.385(8) . ?
C38 C39 1.362(10) . ?
C38 H38A 0.9500 . ?
C39 C40 1.376(13) . ?
C39 H39A 0.9500 . ?
C40 C41 1.370(11) . ?
C40 H40A 0.9500 . ?
C41 C42 1.365(9) . ?
C41 H41A 0.9500 . ?
C42 H42A 0.9500 . ?
C43 O4 1.166(12) . ?
C43 O4' 1.245(15) . ?
C43 C44' 1.43(3) . ?
C43 C44 1.460(16) . ?
C43 C45 1.539(18) . ?
C43 C45' 1.53(2) . ?
C44 H44A 0.9800 . ?
C44 H44B 0.9800 . ?
C44 H44C 0.9800 . ?
C45 H45A 0.9800 . ?
C45 H45B 0.9800 . ?
C45 H45C 0.9800 . ?
C44' H44D 0.9800 . ?
C44' H44E 0.9800 . ?
C44' H44F 0.9800 . ?
C45' H45D 0.9800 . ?
C45' H45E 0.9800 . ?
C45' H45F 0.9800 . ?
